data_4062857
_journal_name_full Organometallics
_journal_year 2004
_chemical_formula_sum 'C20 H20 N2 O Se'
_chemical_formula_weight 383.34
_space_group_IT_number 14
_symmetry_cell_setting monoclinic
_symmetry_space_group_name_Hall '-P 2ybc'
_symmetry_space_group_name_H-M 'P 1 21/c 1'
_cell_angle_alpha 90.00
_cell_angle_beta 104.128(3)
_cell_angle_gamma 90.00
_cell_formula_units_Z 4
_cell_length_a 12.4922(5)
_cell_length_b 12.9919(10)
_cell_length_c 9.5241(5)
_cell_measurement_temperature 293(2)
_cell_volume 1498.98(15)
_diffrn_ambient_temperature 293(2)
_exptl_crystal_density_diffrn 1.699
_cod_depositor_comments
;
The following automatic conversions were performed:
'_symmetry_cell_setting' value 'Monoclinic' changed to 'monoclinic'
according to '/home/saulius/struct/CIF-dictionaries/cif_core.dic'
dictionary named 'cif_core.dic' version 2.4.1 from 2010-06-29.

Automatic conversion script
Id: cif_fix_enum 1527 2010-12-29 10:47:43Z saulius 
;
_cod_original_sg_symbol_H-M 'P 21/c'
_cod_database_code 4062857

loop_
_symmetry_equiv_pos_as_xyz
'x, y, z'
'-x, y+1/2, -z+1/2'
'-x, -y, -z'
'x, -y-1/2, z-1/2'

loop_
_atom_site_label
_atom_site_type_symbol
_atom_site_fract_x
_atom_site_fract_y
_atom_site_fract_z
_atom_site_U_iso_or_equiv
_atom_site_adp_type
_atom_site_occupancy
_atom_site_symmetry_multiplicity
_atom_site_calc_flag
_atom_site_refinement_flags
_atom_site_disorder_assembly
_atom_site_disorder_group
Se Se 0.55438(2) 0.86647(3) 0.21904(3) 0.05512(17) Uani 1 1 d . . .
C1 C 0.7082(3) 0.8618(2) 0.2249(3) 0.0515(7) Uani 1 1 d . A .
C2 C 0.7436(3) 0.8272(2) 0.1051(3) 0.0586(8) Uani 1 1 d . . .
H2A H 0.6916 0.8074 0.0220 0.070 Uiso 1 1 calc R . .
C3 C 0.8543(3) 0.8218(3) 0.1073(4) 0.0694(9) Uani 1 1 d . . .
H3A H 0.8759 0.7988 0.0259 0.083 Uiso 1 1 calc R . .
C4 C 0.9328(3) 0.8502(3) 0.2286(5) 0.0733(10) Uani 1 1 d . . .
H4A H 1.0074 0.8454 0.2302 0.088 Uiso 1 1 calc R . .
C5 C 0.9006(3) 0.8859(3) 0.3481(4) 0.0672(9) Uani 1 1 d . A .
H5A H 0.9540 0.9060 0.4298 0.081 Uiso 1 1 calc R . .
C6 C 0.7892(2) 0.8924(2) 0.3491(3) 0.0535(7) Uani 1 1 d . . .
C7A C 0.7576(12) 0.9199(15) 0.4970(16) 0.045(4) Uani 0.376(11) 1 d PD A 1
O8A O 0.8456(10) 0.9353(14) 0.6121(13) 0.065(4) Uani 0.376(11) 1 d PD A 1
C9A C 0.8132(11) 0.962(2) 0.7422(16) 0.100(6) Uani 0.376(11) 1 d PD A 1
H9AA H 0.8634 0.9898 0.8215 0.120 Uiso 0.376(11) 1 calc PR A 1
C10A C 0.7108(10) 0.9453(10) 0.7449(12) 0.071(4) Uani 0.376(11) 1 d PD A 1
H10A H 0.6927 0.9136 0.8236 0.086 Uiso 0.376(11) 1 calc PR A 1
C11A C 0.6225(12) 0.980(2) 0.6142(13) 0.070(5) Uani 0.376(11) 1 d PD A 1
H11A H 0.5535 0.9450 0.6125 0.084 Uiso 0.376(11) 1 calc PR A 1
H11B H 0.6106 1.0534 0.6192 0.084 Uiso 0.376(11) 1 calc PR A 1
N1A N 0.6592(12) 0.9547(17) 0.4823(16) 0.064(5) Uani 0.376(11) 1 d PD A 1
C7B C 0.7594(8) 0.9327(12) 0.4707(12) 0.059(4) Uani 0.624(11) 1 d PD A 2
O8B O 0.8499(7) 0.9528(9) 0.5810(10) 0.075(3) Uani 0.624(11) 1 d PD A 2
C9B C 0.8345(10) 0.979(2) 0.7201(13) 0.135(7) Uani 0.624(11) 1 d PD A 2
H9BA H 0.8942 0.9796 0.8006 0.162 Uiso 0.624(11) 1 calc PR A 2
C10B C 0.7361(10) 1.0020(12) 0.7334(10) 0.124(5) Uani 0.624(11) 1 d PD A 2
H10B H 0.7264 1.0438 0.8087 0.149 Uiso 0.624(11) 1 calc PR A 2
C11B C 0.6396(10) 0.9600(15) 0.6255(13) 0.100(5) Uani 0.624(11) 1 d PD A 2
H11C H 0.6112 0.9015 0.6685 0.120 Uiso 0.624(11) 1 calc PR A 2
H11D H 0.5822 1.0121 0.6059 0.120 Uiso 0.624(11) 1 calc PR A 2
N1B N 0.6602(8) 0.9269(12) 0.4866(9) 0.066(3) Uani 0.624(11) 1 d PD A 2
C1A C 0.4922(3) 0.8110(3) 0.0230(3) 0.0613(8) Uani 1 1 d . . .
H1AA H 0.5112 0.8552 -0.0495 0.074 Uiso 1 1 calc R . .
H1AB H 0.5208 0.7426 0.0140 0.074 Uiso 1 1 calc R . .
C2A C 0.3700(2) 0.8077(2) 0.0037(3) 0.0547(7) Uani 1 1 d . . .
C3A C 0.3205(3) 0.7319(3) 0.0675(4) 0.0774(10) Uani 1 1 d . . .
H3AA H 0.3637 0.6809 0.1221 0.093 Uiso 1 1 calc R . .
C4A C 0.2070(3) 0.7308(4) 0.0512(5) 0.0951(13) Uani 1 1 d . . .
H4AA H 0.1743 0.6799 0.0954 0.114 Uiso 1 1 calc R . .
C5A C 0.1436(3) 0.8055(4) -0.0308(4) 0.0833(11) Uani 1 1 d . . .
H5AA H 0.0674 0.8045 -0.0436 0.100 Uiso 1 1 calc R . .
C6A C 0.1913(3) 0.8813(3) -0.0936(4) 0.0795(11) Uani 1 1 d . . .
H6AA H 0.1478 0.9324 -0.1478 0.095 Uiso 1 1 calc R . .
C7A C 0.3035(3) 0.8819(3) -0.0768(4) 0.0676(9) Uani 1 1 d . . .
H7AA H 0.3354 0.9335 -0.1206 0.081 Uiso 1 1 calc R . .

loop_
_atom_site_aniso_label
_atom_site_aniso_U_11
_atom_site_aniso_U_22
_atom_site_aniso_U_33
_atom_site_aniso_U_23
_atom_site_aniso_U_13
_atom_site_aniso_U_12
Se 0.0521(2) 0.0683(3) 0.0481(2) -0.00835(13) 0.01840(16) -0.00347(13)
C1 0.0556(17) 0.0484(16) 0.0533(18) 0.0045(12) 0.0185(14) 0.0027(12)
C2 0.0600(18) 0.0636(18) 0.0566(18) -0.0023(15) 0.0228(15) 0.0023(15)
C3 0.070(2) 0.075(2) 0.073(2) -0.0019(18) 0.0364(18) 0.0073(17)
C4 0.056(2) 0.081(2) 0.089(3) 0.006(2) 0.0284(19) 0.0081(16)
C5 0.0558(19) 0.075(2) 0.069(2) 0.0074(17) 0.0110(17) -0.0002(16)
C6 0.0570(17) 0.0538(16) 0.0516(19) 0.0056(14) 0.0172(14) 0.0014(13)
C7A 0.074(9) 0.040(6) 0.027(6) 0.005(5) 0.026(5) 0.004(5)
O8A 0.057(5) 0.093(6) 0.041(7) 0.016(5) 0.005(4) -0.009(4)
C9A 0.075(10) 0.204(17) 0.027(6) -0.028(8) 0.028(6) -0.058(12)
C10A 0.085(8) 0.089(8) 0.043(6) -0.007(5) 0.019(5) -0.030(6)
C11A 0.068(8) 0.110(10) 0.034(7) -0.041(6) 0.015(5) 0.015(7)
N1A 0.060(7) 0.061(9) 0.069(8) -0.017(5) 0.008(5) -0.001(5)
C7B 0.057(5) 0.067(6) 0.046(5) 0.014(4) 0.002(4) -0.016(4)
O8B 0.079(4) 0.113(6) 0.032(3) -0.005(4) 0.013(3) -0.027(3)
C9B 0.079(6) 0.280(19) 0.057(7) -0.046(9) 0.036(5) -0.077(8)
C10B 0.112(8) 0.182(13) 0.067(6) -0.058(7) 0.001(5) 0.021(8)
C11B 0.081(7) 0.135(11) 0.093(10) -0.041(7) 0.039(6) -0.012(7)
N1B 0.071(5) 0.085(8) 0.046(4) -0.027(4) 0.025(3) -0.008(4)
C1A 0.0618(18) 0.073(2) 0.0498(17) -0.0086(15) 0.0143(14) -0.0040(16)
C2A 0.0596(17) 0.0600(18) 0.0446(16) -0.0118(14) 0.0129(13) -0.0042(14)
C3A 0.075(2) 0.079(2) 0.076(2) 0.0118(19) 0.0138(18) -0.0084(19)
C4A 0.083(3) 0.110(3) 0.093(3) 0.007(3) 0.023(2) -0.033(2)
C5A 0.058(2) 0.111(3) 0.078(2) -0.024(2) 0.0132(18) -0.013(2)
C6A 0.069(2) 0.085(3) 0.079(3) -0.009(2) 0.009(2) 0.0113(19)
C7A 0.070(2) 0.063(2) 0.069(2) -0.0008(16) 0.0158(18) -0.0003(16)

loop_
_geom_bond_atom_site_label_1
_geom_bond_atom_site_label_2
_geom_bond_distance
_geom_bond_site_symmetry_2
_geom_bond_publ_flag
Se C1 1.909(3) . ?
Se C1A 1.975(3) . ?
C1 C2 1.395(4) . ?
C1 C6 1.413(4) . ?
C2 C3 1.380(4) . ?
C2 H2A 0.9300 . ?
C3 C4 1.370(5) . ?
C3 H3A 0.9300 . ?
C4 C5 1.377(5) . ?
C4 H4A 0.9300 . ?
C5 C6 1.397(5) . ?
C5 H5A 0.9300 . ?
C6 C7B 1.401(12) . ?
C6 C7A 1.593(15) . ?
C7A N1A 1.285(13) . ?
C7A O8A 1.365(12) . ?
O8A C9A 1.437(13) . ?
C9A C10A 1.304(15) . ?
C9A H9AA 0.9300 . ?
C10A C11A 1.515(15) . ?
C10A H10A 0.9300 . ?
C11A N1A 1.476(13) . ?
C11A H11A 0.9700 . ?
C11A H11B 0.9700 . ?
C7B N1B 1.286(10) . ?
C7B O8B 1.367(9) . ?
O8B C9B 1.426(11) . ?
C9B C10B 1.301(12) . ?
C9B H9BA 0.9300 . ?
C10B C11B 1.484(13) . ?
C10B H10B 0.9300 . ?
C11B N1B 1.472(10) . ?
C11B H11C 0.9700 . ?
C11B H11D 0.9700 . ?
C1A C2A 1.494(4) . ?
C1A H1AA 0.9700 . ?
C1A H1AB 0.9700 . ?
C2A C7A 1.376(5) . ?
C2A C3A 1.380(5) . ?
C3A C4A 1.388(5) . ?
C3A H3AA 0.9300 . ?
C4A C5A 1.369(6) . ?
C4A H4AA 0.9300 . ?
C5A C6A 1.362(6) . ?
C5A H5AA 0.9300 . ?
C6A C7A 1.372(5) . ?
C6A H6AA 0.9300 . ?
C7A H7AA 0.9300 . ?
